data_2209880
loop_
_publ_author_name
'Liu, Guang-Xiang'
'Wang, Peng-Fei'
'Chen, You-Cun'
'Ren, Xiao-Ming'

_publ_section_title
;
 1-(4-Bromobenzylmethyl)pyridinium
 bis(benzene-1,2-dithiolato)nickelate(III)
;
_journal_coeditor_code HK2072
_journal_issue 8
_journal_name_full 'Acta Crystallographica Section E'
_journal_page_first m1787
_journal_page_last m1789
_journal_paper_doi 10.1107/S1600536806025931
_journal_volume 62
_journal_year 2006
_chemical_formula_iupac '(C13 H13 Br N) [Ni (C6 H4 S2)2]'
_chemical_formula_moiety 'C13 H13 Br N +, C12 H8 Ni S4 -'
_chemical_formula_sum 'C25 H21 Br N Ni S4'
_chemical_formula_weight 602.29
_chemical_name_systematic
;
1-(4-Bromobenzylmethyl)pyridinium bis(benzene-1,2-dithiolato)nickelate(III)
;
_space_group_IT_number 2
_symmetry_cell_setting triclinic
_symmetry_space_group_name_Hall '-P 1'
_symmetry_space_group_name_H-M 'P -1'
_atom_sites_solution_hydrogens geom
_atom_sites_solution_primary direct
_atom_sites_solution_secondary difmap
_audit_creation_method SHELXL-97
_cell_angle_alpha 76.446(3)
_cell_angle_beta 82.992(3)
_cell_angle_gamma 83.819(3)
_cell_formula_units_Z 2
_cell_length_a 7.2661(11)
_cell_length_b 12.4666(19)
_cell_length_c 14.255(2)
_cell_measurement_reflns_used 1623
_cell_measurement_temperature 294(2)
_cell_measurement_theta_max 22.23
_cell_measurement_theta_min 2.48
_cell_volume 1241.7(3)
_computing_cell_refinement SMART
_computing_data_collection 'SMART (Bruker, 2000)'
_computing_data_reduction SAINT
_computing_molecular_graphics 'SHELXTL (Bruker, 2000)'
_computing_publication_material SHELXTL
_computing_structure_refinement 'SHELXL97 (Sheldrick, 1997)'
_computing_structure_solution 'SHELXS97 (Sheldrick, 1997)'
_diffrn_ambient_temperature 294(2)
_diffrn_measured_fraction_theta_full 0.981
_diffrn_measured_fraction_theta_max 0.981
_diffrn_measurement_device_type 'Bruker SMART APEX CCD area-detector'
_diffrn_measurement_method '\f and \w'
_diffrn_radiation_monochromator graphite
_diffrn_radiation_source 'fine-focus sealed tube'
_diffrn_radiation_type MoK\a
_diffrn_radiation_wavelength 0.71073
_diffrn_reflns_av_R_equivalents 0.0340
_diffrn_reflns_av_sigmaI/netI 0.0807
_diffrn_reflns_limit_h_max 8
_diffrn_reflns_limit_h_min -8
_diffrn_reflns_limit_k_max 14
_diffrn_reflns_limit_k_min -11
_diffrn_reflns_limit_l_max 16
_diffrn_reflns_limit_l_min -16
_diffrn_reflns_number 6105
_diffrn_reflns_theta_full 25.00
_diffrn_reflns_theta_max 25.00
_diffrn_reflns_theta_min 1.98
_exptl_absorpt_coefficient_mu 2.741
_exptl_absorpt_correction_T_max 0.7635
_exptl_absorpt_correction_T_min 0.4886
_exptl_absorpt_correction_type multi-scan
_exptl_absorpt_process_details '(SADABS; Bruker, 2000)'
_exptl_crystal_colour 'dark green'
_exptl_crystal_density_diffrn 1.611
_exptl_crystal_density_method 'not measured'
_exptl_crystal_description prism
_exptl_crystal_F_000 610
_exptl_crystal_size_max 0.30
_exptl_crystal_size_mid 0.10
_exptl_crystal_size_min 0.10
_refine_diff_density_max 1.327
_refine_diff_density_min -0.937
_refine_ls_extinction_method none
_refine_ls_goodness_of_fit_ref 1.082
_refine_ls_hydrogen_treatment constr
_refine_ls_matrix_type full
_refine_ls_number_parameters 293
_refine_ls_number_reflns 4282
_refine_ls_number_restraints 0
_refine_ls_restrained_S_all 1.082
_refine_ls_R_factor_all 0.0773
_refine_ls_R_factor_gt 0.0582
_refine_ls_shift/su_max 0.000
_refine_ls_shift/su_mean 0.000
_refine_ls_structure_factor_coef Fsqd
_refine_ls_weighting_details 'calc w=1/[\s^2^(Fo^2^)+(0.0575P)^2^+0.6467P] where P=(Fo^2^+2Fc^2^)/3'
_refine_ls_weighting_scheme calc
_refine_ls_wR_factor_gt 0.1478
_refine_ls_wR_factor_ref 0.1585
_reflns_number_gt 3257
_reflns_number_total 4282
_reflns_threshold_expression I>2\s(I)
_cod_data_source_file hk2072.cif
_cod_data_source_block I
_cod_database_code 2209880
_cod_database_fobs_code 2209880

loop_
_symmetry_equiv_pos_as_xyz
'x, y, z'
'-x, -y, -z'

loop_
_atom_site_type_symbol
_atom_site_label
_atom_site_fract_x
_atom_site_fract_y
_atom_site_fract_z
_atom_site_U_iso_or_equiv
_atom_site_adp_type
_atom_site_calc_flag
_atom_site_refinement_flags
_atom_site_occupancy
Ni Ni1 0.5000 1.0000 0.0000 0.0505(3) Uani d S 1
Ni Ni2 0.5000 0.0000 0.5000 0.0532(3) Uani d S 1
S S1 0.51763(19) 0.02698(11) 0.64217(9) 0.0568(4) Uani d . 1
S S2 0.4490(2) 0.17402(12) 0.44098(9) 0.0636(4) Uani d . 1
S S3 0.77346(18) 0.92470(11) 0.02538(10) 0.0573(4) Uani d . 1
S S4 0.39580(19) 0.84263(12) 0.00997(11) 0.0618(4) Uani d . 1
Br Br1 0.28122(16) 0.48203(6) 0.25601(6) 0.1222(4) Uani d . 1
N N1 -0.0316(6) -0.0223(4) 0.2701(3) 0.0580(11) Uani d . 1
C C1 0.4290(7) 0.2341(4) 0.5407(3) 0.0514(12) Uani d . 1
C C2 0.3802(8) 0.3483(5) 0.5311(4) 0.0631(14) Uani d . 1
H H2 0.3613 0.3932 0.4704 0.076 Uiso calc R 1
C C3 0.3605(9) 0.3934(5) 0.6114(5) 0.0718(16) Uani d . 1
H H3 0.3280 0.4688 0.6053 0.086 Uiso calc R 1
C C4 0.3896(8) 0.3255(5) 0.7021(4) 0.0701(16) Uani d . 1
H H4 0.3758 0.3559 0.7564 0.084 Uiso calc R 1
C C5 0.4380(7) 0.2152(5) 0.7119(4) 0.0598(13) Uani d . 1
H H5 0.4586 0.1713 0.7727 0.072 Uiso calc R 1
C C6 0.4570(7) 0.1672(4) 0.6315(4) 0.0532(12) Uani d . 1
C C7 0.5859(7) 0.7463(4) 0.0326(4) 0.0543(12) Uani d . 1
C C8 0.5726(9) 0.6340(5) 0.0445(4) 0.0661(15) Uani d . 1
H H8 0.4585 0.6085 0.0411 0.079 Uiso calc R 1
C C9 0.7249(10) 0.5597(5) 0.0613(4) 0.0730(16) Uani d . 1
H H9 0.7142 0.4845 0.0685 0.088 Uiso calc R 1
C C10 0.8927(9) 0.5969(5) 0.0672(4) 0.0714(16) Uani d . 1
H H10 0.9956 0.5463 0.0789 0.086 Uiso calc R 1
C C11 0.9117(8) 0.7075(5) 0.0563(4) 0.0657(15) Uani d . 1
H H11 1.0268 0.7315 0.0602 0.079 Uiso calc R 1
C C12 0.7570(7) 0.7839(4) 0.0394(3) 0.0531(12) Uani d . 1
C C13 0.1644(11) 0.3587(5) 0.2425(4) 0.0723(17) Uani d . 1
C C14 -0.0232(13) 0.3572(6) 0.2623(5) 0.094(2) Uani d . 1
H H14 -0.0928 0.4166 0.2820 0.112 Uiso calc R 1
C C15 -0.1110(9) 0.2669(6) 0.2533(5) 0.084(2) Uani d . 1
H H15 -0.2389 0.2648 0.2684 0.100 Uiso calc R 1
C C16 -0.0064(8) 0.1803(4) 0.2215(4) 0.0583(13) Uani d . 1
C C17 0.1817(8) 0.1860(5) 0.2015(4) 0.0614(14) Uani d . 1
H H17 0.2529 0.1278 0.1807 0.074 Uiso calc R 1
C C18 0.2696(8) 0.2754(5) 0.2110(4) 0.0638(14) Uani d . 1
H H18 0.3975 0.2781 0.1962 0.077 Uiso calc R 1
C C19 -0.0963(9) 0.0841(5) 0.2064(5) 0.0707(16) Uani d . 1
H H19A -0.2302 0.0966 0.2191 0.085 Uiso calc R 1
H H19B -0.0688 0.0790 0.1391 0.085 Uiso calc R 1
C C20 -0.0527(8) -0.0333(5) 0.3662(4) 0.0646(14) Uani d . 1
H H20 -0.1015 0.0267 0.3923 0.078 Uiso calc R 1
C C21 -0.0036(8) -0.1315(5) 0.4262(4) 0.0690(15) Uani d . 1
H H21 -0.0171 -0.1380 0.4930 0.083 Uiso calc R 1
C C22 0.0665(7) -0.2219(5) 0.3883(5) 0.0655(15) Uani d . 1
C C23 0.0879(9) -0.2067(6) 0.2901(5) 0.0798(18) Uani d . 1
H H23 0.1367 -0.2653 0.2622 0.096 Uiso calc R 1
C C24 0.0393(9) -0.1077(5) 0.2326(5) 0.0730(16) Uani d . 1
H H24 0.0557 -0.0991 0.1656 0.088 Uiso calc R 1
C C25 0.1158(10) -0.3327(6) 0.4537(6) 0.094(2) Uani d . 1
H H25A 0.0140 -0.3784 0.4625 0.140 Uiso calc R 1
H H25B 0.1400 -0.3220 0.5155 0.140 Uiso calc R 1
H H25C 0.2247 -0.3681 0.4248 0.140 Uiso calc R 1

loop_
_atom_site_aniso_label
_atom_site_aniso_U_11
_atom_site_aniso_U_22
_atom_site_aniso_U_33
_atom_site_aniso_U_12
_atom_site_aniso_U_13
_atom_site_aniso_U_23
Ni1 0.0480(5) 0.0560(5) 0.0494(5) -0.0133(4) -0.0078(4) -0.0101(4)
Ni2 0.0553(6) 0.0614(6) 0.0392(5) -0.0011(4) -0.0018(4) -0.0070(4)
S1 0.0606(8) 0.0641(8) 0.0423(7) -0.0011(6) -0.0076(6) -0.0059(6)
S2 0.0807(10) 0.0652(8) 0.0404(7) -0.0017(7) -0.0044(6) -0.0053(6)
S3 0.0492(7) 0.0613(8) 0.0646(8) -0.0134(6) -0.0112(6) -0.0137(6)
S4 0.0524(8) 0.0625(8) 0.0743(9) -0.0163(6) -0.0137(7) -0.0139(7)
Br1 0.2086(11) 0.0710(5) 0.0948(6) -0.0456(6) -0.0377(6) -0.0073(4)
N1 0.053(3) 0.064(3) 0.057(3) -0.015(2) -0.015(2) -0.005(2)
C1 0.045(3) 0.063(3) 0.045(3) -0.007(2) -0.002(2) -0.009(2)
C2 0.062(3) 0.066(4) 0.059(3) -0.004(3) -0.011(3) -0.008(3)
C3 0.077(4) 0.061(3) 0.079(4) -0.004(3) -0.009(3) -0.017(3)
C4 0.075(4) 0.077(4) 0.064(4) -0.011(3) -0.003(3) -0.027(3)
C5 0.054(3) 0.074(4) 0.049(3) -0.008(3) -0.006(2) -0.009(3)
C6 0.044(3) 0.063(3) 0.053(3) -0.006(2) -0.002(2) -0.013(2)
C7 0.058(3) 0.063(3) 0.046(3) -0.016(2) -0.005(2) -0.014(2)
C8 0.079(4) 0.066(4) 0.058(3) -0.017(3) -0.008(3) -0.017(3)
C9 0.094(5) 0.060(3) 0.069(4) -0.006(3) -0.012(3) -0.021(3)
C10 0.076(4) 0.067(4) 0.073(4) 0.003(3) -0.005(3) -0.025(3)
C11 0.056(3) 0.079(4) 0.062(3) -0.004(3) -0.003(3) -0.018(3)
C12 0.059(3) 0.057(3) 0.043(3) -0.010(2) -0.001(2) -0.011(2)
C13 0.110(5) 0.060(4) 0.046(3) -0.019(3) -0.011(3) -0.003(3)
C14 0.132(7) 0.062(4) 0.075(4) 0.005(4) 0.013(4) -0.006(3)
C15 0.069(4) 0.078(4) 0.088(5) 0.001(3) 0.014(3) -0.002(4)
C16 0.057(3) 0.062(3) 0.048(3) -0.005(3) -0.009(2) 0.004(2)
C17 0.070(4) 0.064(3) 0.051(3) -0.002(3) -0.016(3) -0.010(3)
C18 0.069(4) 0.073(4) 0.049(3) -0.016(3) -0.011(3) -0.007(3)
C19 0.066(4) 0.069(4) 0.071(4) -0.013(3) -0.017(3) 0.004(3)
C20 0.071(4) 0.071(4) 0.054(3) -0.013(3) -0.006(3) -0.015(3)
C21 0.067(4) 0.083(4) 0.056(3) -0.018(3) -0.011(3) -0.005(3)
C22 0.044(3) 0.071(4) 0.079(4) -0.010(3) -0.017(3) -0.004(3)
C23 0.071(4) 0.081(5) 0.088(5) 0.006(3) -0.009(3) -0.024(4)
C24 0.076(4) 0.079(4) 0.069(4) -0.006(3) -0.013(3) -0.022(3)
C25 0.078(5) 0.080(4) 0.113(6) -0.006(4) -0.031(4) 0.008(4)

loop_
_atom_type_symbol
_atom_type_description
_atom_type_scat_dispersion_real
_atom_type_scat_dispersion_imag
_atom_type_scat_source
C C 0.0033 0.0016 'International Tables Vol C Tables 4.2.6.8 and 6.1.1.4'
H H 0.0000 0.0000 'International Tables Vol C Tables 4.2.6.8 and 6.1.1.4'
N N 0.0061 0.0033 'International Tables Vol C Tables 4.2.6.8 and 6.1.1.4'
S S 0.1246 0.1234 'International Tables Vol C Tables 4.2.6.8 and 6.1.1.4'
Ni Ni 0.3393 1.1124 'International Tables Vol C Tables 4.2.6.8 and 6.1.1.4'
Br Br -0.2901 2.4595 'International Tables Vol C Tables 4.2.6.8 and 6.1.1.4'

loop_
_geom_angle_atom_site_label_1
_geom_angle_atom_site_label_2
_geom_angle_atom_site_label_3
_geom_angle_site_symmetry_1
_geom_angle_site_symmetry_3
_geom_angle
_geom_angle_publ_flag
S3 Ni1 S3 2_675 . 180.0 ?
S3 Ni1 S4 2_675 . 88.12(5) ?
S3 Ni1 S4 . . 91.88(5) yes
S3 Ni1 S4 2_675 2_675 91.88(5) ?
S3 Ni1 S4 . 2_675 88.12(5) yes
S4 Ni1 S4 . 2_675 180.00(8) ?
S2 Ni2 S2 . 2_656 180.0 ?
S2 Ni2 S1 . 2_656 88.17(5) ?
S2 Ni2 S1 2_656 2_656 91.82(5) ?
S2 Ni2 S1 . . 91.82(5) yes
S2 Ni2 S1 2_656 . 88.18(5) yes
S1 Ni2 S1 2_656 . 179.9990(10) ?
C6 S1 Ni2 . . 104.57(18) ?
C1 S2 Ni2 . . 104.66(18) yes
C12 S3 Ni1 . . 105.15(19) ?
C7 S4 Ni1 . . 105.03(17) yes
C24 N1 C20 . . 119.9(5) ?
C24 N1 C19 . . 120.6(5) ?
C20 N1 C19 . . 119.4(5) ?
C6 C1 C2 . . 119.8(5) ?
C6 C1 S2 . . 119.1(4) ?
C2 C1 S2 . . 121.0(4) ?
C3 C2 C1 . . 120.0(5) ?
C3 C2 H2 . . 120.0 ?
C1 C2 H2 . . 120.0 ?
C2 C3 C4 . . 119.7(6) ?
C2 C3 H3 . . 120.2 ?
C4 C3 H3 . . 120.2 ?
C5 C4 C3 . . 120.8(5) ?
C5 C4 H4 . . 119.6 ?
C3 C4 H4 . . 119.6 ?
C4 C5 C6 . . 120.6(5) ?
C4 C5 H5 . . 119.7 ?
C6 C5 H5 . . 119.7 ?
C1 C6 C5 . . 119.1(5) ?
C1 C6 S1 . . 119.3(4) ?
C5 C6 S1 . . 121.5(4) ?
C8 C7 C12 . . 119.1(5) ?
C8 C7 S4 . . 122.1(4) ?
C12 C7 S4 . . 118.8(4) ?
C9 C8 C7 . . 121.1(6) ?
C9 C8 H8 . . 119.5 ?
C7 C8 H8 . . 119.5 ?
C10 C9 C8 . . 119.6(6) ?
C10 C9 H9 . . 120.2 ?
C8 C9 H9 . . 120.2 ?
C9 C10 C11 . . 121.2(6) ?
C9 C10 H10 . . 119.4 ?
C11 C10 H10 . . 119.4 ?
C10 C11 C12 . . 119.6(6) ?
C10 C11 H11 . . 120.2 ?
C12 C11 H11 . . 120.2 ?
C7 C12 C11 . . 119.4(5) ?
C7 C12 S3 . . 119.2(4) ?
C11 C12 S3 . . 121.4(4) ?
C18 C13 C14 . . 121.7(6) ?
C18 C13 Br1 . . 118.9(5) ?
C14 C13 Br1 . . 119.3(5) ?
C13 C14 C15 . . 120.0(6) ?
C13 C14 H14 . . 120.0 ?
C15 C14 H14 . . 120.0 ?
C16 C15 C14 . . 119.5(6) ?
C16 C15 H15 . . 120.3 ?
C14 C15 H15 . . 120.3 ?
C17 C16 C15 . . 118.4(6) ?
C17 C16 C19 . . 120.4(5) ?
C15 C16 C19 . . 121.2(5) ?
C16 C17 C18 . . 122.3(5) ?
C16 C17 H17 . . 118.8 ?
C18 C17 H17 . . 118.8 ?
C13 C18 C17 . . 118.1(6) ?
C13 C18 H18 . . 120.9 ?
C17 C18 H18 . . 120.9 ?
N1 C19 C16 . . 112.4(5) ?
N1 C19 H19A . . 109.1 ?
C16 C19 H19A . . 109.1 ?
N1 C19 H19B . . 109.1 ?
C16 C19 H19B . . 109.1 ?
H19A C19 H19B . . 107.9 ?
N1 C20 C21 . . 120.5(6) ?
N1 C20 H20 . . 119.7 ?
C21 C20 H20 . . 119.7 ?
C20 C21 C22 . . 120.2(6) ?
C20 C21 H21 . . 119.9 ?
C22 C21 H21 . . 119.9 ?
C23 C22 C21 . . 117.3(6) ?
C23 C22 C25 . . 121.7(6) ?
C21 C22 C25 . . 121.1(6) ?
C24 C23 C22 . . 121.0(6) ?
C24 C23 H23 . . 119.5 ?
C22 C23 H23 . . 119.5 ?
N1 C24 C23 . . 121.1(6) ?
N1 C24 H24 . . 119.5 ?
C23 C24 H24 . . 119.5 ?
C22 C25 H25A . . 109.5 ?
C22 C25 H25B . . 109.5 ?
H25A C25 H25B . . 109.5 ?
C22 C25 H25C . . 109.5 ?
H25A C25 H25C . . 109.5 ?
H25B C25 H25C . . 109.5 ?

loop_
_geom_bond_atom_site_label_1
_geom_bond_atom_site_label_2
_geom_bond_site_symmetry_2
_geom_bond_distance
_geom_bond_publ_flag
Ni1 S3 2_675 2.1389(14) ?
Ni1 S3 . 2.1389(14) yes
Ni1 S4 . 2.1460(13) yes
Ni1 S4 2_675 2.1461(13) ?
Ni2 S2 . 2.1445(14) yes
Ni2 S2 2_656 2.1445(14) ?
Ni2 S1 2_656 2.1514(13) ?
Ni2 S1 . 2.1515(13) yes
S1 C6 . 1.732(5) yes
S2 C1 . 1.740(5) yes
S3 C12 . 1.735(5) yes
S4 C7 . 1.738(6) yes
Br1 C13 . 1.892(6) ?
N1 C24 . 1.329(7) ?
N1 C20 . 1.336(7) ?
N1 C19 . 1.486(7) ?
C1 C6 . 1.390(7) yes
C1 C2 . 1.409(7) ?
C2 C3 . 1.375(8) ?
C2 H2 . 0.9300 ?
C3 C4 . 1.396(8) ?
C3 H3 . 0.9300 ?
C4 C5 . 1.361(8) ?
C4 H4 . 0.9300 ?
C5 C6 . 1.399(7) ?
C5 H5 . 0.9300 ?
C7 C8 . 1.383(7) ?
C7 C12 . 1.397(7) yes
C8 C9 . 1.371(9) ?
C8 H8 . 0.9300 ?
C9 C10 . 1.369(8) ?
C9 H9 . 0.9300 ?
C10 C11 . 1.370(8) ?
C10 H10 . 0.9300 ?
C11 C12 . 1.399(8) ?
C11 H11 . 0.9300 ?
C13 C18 . 1.352(8) ?
C13 C14 . 1.359(10) ?
C14 C15 . 1.390(10) ?
C14 H14 . 0.9300 ?
C15 C16 . 1.385(8) ?
C15 H15 . 0.9300 ?
C16 C17 . 1.368(7) ?
C16 C19 . 1.495(8) ?
C17 C18 . 1.384(8) ?
C17 H17 . 0.9300 ?
C18 H18 . 0.9300 ?
C19 H19A . 0.9700 ?
C19 H19B . 0.9700 ?
C20 C21 . 1.359(8) ?
C20 H20 . 0.9300 ?
C21 C22 . 1.384(8) ?
C21 H21 . 0.9300 ?
C22 C23 . 1.359(9) ?
C22 C25 . 1.509(8) ?
C23 C24 . 1.350(9) ?
C23 H23 . 0.9300 ?
C24 H24 . 0.9300 ?
C25 H25A . 0.9600 ?
C25 H25B . 0.9600 ?
C25 H25C . 0.9600 ?

loop_
_geom_torsion_atom_site_label_1
_geom_torsion_atom_site_label_2
_geom_torsion_atom_site_label_3
_geom_torsion_atom_site_label_4
_geom_torsion_site_symmetry_1
_geom_torsion
S2 Ni2 S1 C6 . 6.26(18)
S2 Ni2 S1 C6 2_656 -173.74(18)
S1 Ni2 S2 C1 2_656 174.51(18)
S1 Ni2 S2 C1 . -5.49(18)
S4 Ni1 S3 C12 . -0.11(17)
S4 Ni1 S3 C12 2_675 179.89(17)
S3 Ni1 S4 C7 2_675 -179.83(18)
S3 Ni1 S4 C7 . 0.17(18)
Ni2 S2 C1 C6 . 3.3(4)
Ni2 S2 C1 C2 . -175.0(4)
C6 C1 C2 C3 . 0.0(8)
S2 C1 C2 C3 . 178.3(4)
C1 C2 C3 C4 . 0.2(9)
C2 C3 C4 C5 . 0.3(9)
C3 C4 C5 C6 . -0.9(9)
C2 C1 C6 C5 . -0.7(7)
S2 C1 C6 C5 . -179.0(4)
C2 C1 C6 S1 . -179.8(4)
S2 C1 C6 S1 . 1.9(6)
C4 C5 C6 C1 . 1.1(8)
C4 C5 C6 S1 . -179.8(4)
Ni2 S1 C6 C1 . -6.0(4)
Ni2 S1 C6 C5 . 174.9(4)
Ni1 S4 C7 C8 . 179.5(4)
Ni1 S4 C7 C12 . -0.2(4)
C12 C7 C8 C9 . -1.0(8)
S4 C7 C8 C9 . 179.3(4)
C7 C8 C9 C10 . 0.6(9)
C8 C9 C10 C11 . -0.3(9)
C9 C10 C11 C12 . 0.4(9)
C8 C7 C12 C11 . 1.2(7)
S4 C7 C12 C11 . -179.2(4)
C8 C7 C12 S3 . -179.5(4)
S4 C7 C12 S3 . 0.1(6)
C10 C11 C12 C7 . -0.9(8)
C10 C11 C12 S3 . 179.9(4)
Ni1 S3 C12 C7 . 0.0(4)
Ni1 S3 C12 C11 . 179.3(4)
C18 C13 C14 C15 . 2.0(10)
Br1 C13 C14 C15 . -179.6(5)
C13 C14 C15 C16 . -1.7(10)
C14 C15 C16 C17 . 1.0(9)
C14 C15 C16 C19 . -177.1(6)
C15 C16 C17 C18 . -0.6(8)
C19 C16 C17 C18 . 177.5(5)
C14 C13 C18 C17 . -1.5(9)
Br1 C13 C18 C17 . -179.9(4)
C16 C17 C18 C13 . 0.8(8)
C24 N1 C19 C16 . -125.2(6)
C20 N1 C19 C16 . 57.7(7)
C17 C16 C19 N1 . 63.4(7)
C15 C16 C19 N1 . -118.6(6)
C24 N1 C20 C21 . -0.5(8)
C19 N1 C20 C21 . 176.6(5)
N1 C20 C21 C22 . -1.0(9)
C20 C21 C22 C23 . 1.8(8)
C20 C21 C22 C25 . -177.9(5)
C21 C22 C23 C24 . -1.1(9)
C25 C22 C23 C24 . 178.5(6)
C20 N1 C24 C23 . 1.2(9)
C19 N1 C24 C23 . -175.9(6)
C22 C23 C24 N1 . -0.3(10)
